data_4325497
loop_
_publ_author_name
'Timothy J. Boyle'
'Leigh Anna M. Ottley'
'Christopher A. Apblett'
'Constantine A. Stewart'
'Sarah M. Hoppe'
'Krista L. Hawthorne'
'Mark A. Rodriguez'

_publ_section_title
;
 Synthesis, Characterization, and Electrochemical Properties of a Series
 of Sterically Varied Iron(II) Alkoxide Precursors and Their Resultant
 Nanoparticles
;
_journal_name_full 'Inorganic Chemistry'
_journal_page_first 6174
_journal_page_last 6182
_journal_paper_doi 10.1021/ic200423m
_journal_volume 50
_journal_year 2011
_chemical_formula_sum 'C44 H42 Fe O4'
_chemical_formula_weight 690.63
_chemical_name_systematic
; 

 ? 

;
_space_group_IT_number 15
_symmetry_cell_setting monoclinic
_symmetry_space_group_name_Hall '-C 2yc'
_symmetry_space_group_name_H-M 'C 1 2/c 1'
_atom_sites_solution_hydrogens geom
_atom_sites_solution_primary direct
_atom_sites_solution_secondary difmap
_audit_creation_method SHELXL-97
_cell_angle_alpha 90.00
_cell_angle_beta 100.035(7)
_cell_angle_gamma 90.00
_cell_formula_units_Z 16
_cell_length_a 64.054(13)
_cell_length_b 9.4340(19)
_cell_length_c 23.507(5)
_cell_measurement_reflns_used 3196
_cell_measurement_temperature 173(2)
_cell_measurement_theta_max 21.57
_cell_measurement_theta_min 2.18
_cell_volume 13988(5)
_computing_cell_refinement 'Bruker SMART'
_computing_data_collection 'Bruker SMART'
_computing_data_reduction 'Bruker SAINT'
_computing_molecular_graphics 'Bruker SHELXTL'
_computing_publication_material 'Bruker SHELXTL'
_computing_structure_refinement 'SHELXL-97 (Sheldrick, 2008)'
_computing_structure_solution 'SHELXS-97 (Sheldrick, 2008)'
_diffrn_ambient_temperature 173(2)
_diffrn_measured_fraction_theta_full 0.997
_diffrn_measured_fraction_theta_max 0.997
_diffrn_measurement_device_type 'CCD area detector'
_diffrn_measurement_method 'phi and omega scans'
_diffrn_radiation_monochromator graphite
_diffrn_radiation_source 'fine-focus sealed tube'
_diffrn_radiation_type MoK\a
_diffrn_radiation_wavelength 0.71073
_diffrn_reflns_av_R_equivalents 0.0982
_diffrn_reflns_av_sigmaI/netI 0.0940
_diffrn_reflns_limit_h_max 76
_diffrn_reflns_limit_h_min -76
_diffrn_reflns_limit_k_max 11
_diffrn_reflns_limit_k_min -11
_diffrn_reflns_limit_l_max 28
_diffrn_reflns_limit_l_min -28
_diffrn_reflns_number 49233
_diffrn_reflns_theta_full 25.25
_diffrn_reflns_theta_max 25.25
_diffrn_reflns_theta_min 1.76
_exptl_absorpt_coefficient_mu 0.475
_exptl_absorpt_correction_T_max 0.931
_exptl_absorpt_correction_T_min 0.909
_exptl_absorpt_correction_type empirical
_exptl_absorpt_process_details SADABS
_exptl_crystal_colour brown
_exptl_crystal_density_diffrn 1.312
_exptl_crystal_description irregular
_exptl_crystal_F_000 5824
_exptl_crystal_size_max 0.20
_exptl_crystal_size_mid 0.18
_exptl_crystal_size_min 0.15
_refine_diff_density_max 0.709
_refine_diff_density_min -1.577
_refine_diff_density_rms 0.114
_refine_ls_extinction_method none
_refine_ls_goodness_of_fit_ref 1.399
_refine_ls_hydrogen_treatment constr
_refine_ls_matrix_type full
_refine_ls_number_parameters 883
_refine_ls_number_reflns 12644
_refine_ls_number_restraints 0
_refine_ls_restrained_S_all 1.399
_refine_ls_R_factor_all 0.1839
_refine_ls_R_factor_gt 0.1718
_refine_ls_shift/su_max 0.676
_refine_ls_shift/su_mean 0.063
_refine_ls_structure_factor_coef Fsqd
_refine_ls_weighting_details 'calc w=1/[\s^2^(Fo^2^)+(0.0164P)^2^+327.4068P] where P=(Fo^2^+2Fc^2^)/3'
_refine_ls_weighting_scheme calc
_refine_ls_wR_factor_gt 0.2862
_refine_ls_wR_factor_ref 0.2915
_reflns_number_gt 11511
_reflns_number_total 12644
_reflns_threshold_expression >2sigma(I)
_cod_data_source_file ic200423m_si_001_11.cif
_cod_data_source_block 9oc281mono
_cod_database_code 4325497

loop_
_symmetry_equiv_pos_as_xyz
'x, y, z'
'-x, y, -z+1/2'
'x+1/2, y+1/2, z'
'-x+1/2, y+1/2, -z+1/2'
'-x, -y, -z'
'x, -y, z-1/2'
'-x+1/2, -y+1/2, -z'
'x+1/2, -y+1/2, z-1/2'

loop_
_atom_site_label
_atom_site_type_symbol
_atom_site_fract_x
_atom_site_fract_y
_atom_site_fract_z
_atom_site_U_iso_or_equiv
_atom_site_adp_type
_atom_site_occupancy
_atom_site_symmetry_multiplicity
_atom_site_calc_flag
_atom_site_refinement_flags
Fe1 Fe 0.18528(2) 0.43059(14) 0.39913(6) 0.0176(3) Uani 1 1 d .
Fe2 Fe 0.064705(19) 0.15627(13) 0.10262(6) 0.0138(3) Uani 1 1 d .
O6 O 0.03910(10) 0.1806(6) 0.0490(3) 0.0194(14) Uani 1 1 d .
O5 O 0.08999(9) 0.2240(6) 0.1500(3) 0.0151(13) Uani 1 1 d .
O1 O 0.16026(9) 0.5028(6) 0.3536(3) 0.0179(14) Uani 1 1 d .
O4 O 0.21092(10) 0.4551(7) 0.4514(3) 0.0220(15) Uani 1 1 d .
O8 O 0.07367(10) -0.0448(6) 0.0738(3) 0.0250(16) Uani 1 1 d .
O2 O 0.17570(10) 0.2344(7) 0.4298(3) 0.0309(18) Uani 1 1 d .
O7 O 0.05284(11) 0.0476(8) 0.1722(3) 0.0357(19) Uani 1 1 d .
O3 O 0.19517(12) 0.3186(9) 0.3294(3) 0.043(2) Uani 1 1 d .
C73 C 0.09893(16) 0.0718(12) -0.0469(4) 0.031(2) Uani 1 1 d .
H73 H 0.1055 -0.0006 -0.0657 0.037 Uiso 1 1 calc R
C45 C 0.09962(13) 0.3447(9) 0.1655(4) 0.0142(18) Uani 1 1 d .
C18 C 0.11671(14) 0.3868(10) 0.3283(4) 0.019(2) Uani 1 1 d .
H18 H 0.1269 0.3712 0.3040 0.022 Uiso 1 1 calc R
C13 C 0.11524(14) 0.5208(10) 0.3540(4) 0.019(2) Uani 1 1 d .
C72 C 0.11121(16) 0.1575(12) -0.0063(5) 0.032(3) Uani 1 1 d .
H72 H 0.1261 0.1437 0.0034 0.038 Uiso 1 1 calc R
C68 C 0.04395(14) 0.2163(10) -0.0490(4) 0.018(2) Uani 1 1 d .
C60 C 0.02347(17) 0.4503(12) 0.2026(5) 0.038(3) Uani 1 1 d .
H60 H 0.0090 0.4495 0.2065 0.045 Uiso 1 1 calc R
C63 C 0.03095(13) 0.2119(9) -0.0053(4) 0.0155(19) Uani 1 1 d .
C59 C 0.02894(15) 0.4220(11) 0.1500(4) 0.025(2) Uani 1 1 d .
H59 H 0.0183 0.3970 0.1182 0.030 Uiso 1 1 calc R
C51 C 0.13505(13) 0.2395(10) 0.1515(3) 0.0129(18) Uani 1 1 d .
C15 C 0.08692(16) 0.4290(12) 0.3996(5) 0.035(3) Uani 1 1 d .
H15 H 0.0770 0.4431 0.4249 0.043 Uiso 1 1 calc R
C43 C 0.15148(17) 0.3555(10) 0.5544(4) 0.027(2) Uani 1 1 d .
H43 H 0.1446 0.2867 0.5741 0.033 Uiso 1 1 calc R
C40 C 0.17157(14) 0.5590(10) 0.4978(4) 0.019(2) Uani 1 1 d .
H40 H 0.1783 0.6297 0.4786 0.022 Uiso 1 1 calc R
C55 C 0.16351(16) 0.1546(12) 0.1038(4) 0.032(3) Uani 1 1 d .
H55 H 0.1743 0.1746 0.0818 0.038 Uiso 1 1 calc R
C5 C 0.15119(15) 0.8699(10) 0.3032(4) 0.022(2) Uani 1 1 d .
H5 H 0.1586 0.9466 0.2898 0.026 Uiso 1 1 calc R
C50 C 0.12185(13) 0.3575(9) 0.1671(3) 0.0137(18) Uani 1 1 d .
C28 C 0.20752(16) 0.4849(10) 0.5520(4) 0.025(2) Uani 1 1 d .
C69 C 0.06701(13) 0.1951(9) -0.0339(4) 0.0141(18) Uani 1 1 d .
C39 C 0.18399(16) 0.4707(9) 0.5381(4) 0.020(2) Uani 1 1 d .
C1 C 0.15049(13) 0.6240(9) 0.3386(4) 0.0140(18) Uani 1 1 d .
C2 C 0.12807(13) 0.6410(10) 0.3406(3) 0.0138(18) Uani 1 1 d .
C4 C 0.12980(17) 0.8857(11) 0.3082(4) 0.029(2) Uani 1 1 d .
H4 H 0.1227 0.9732 0.2985 0.035 Uiso 1 1 calc R
C74 C 0.07687(16) 0.0914(9) -0.0604(4) 0.021(2) Uani 1 1 d .
H74 H 0.0687 0.0318 -0.0883 0.025 Uiso 1 1 calc R
C47 C 0.10002(13) 0.5894(9) 0.2011(4) 0.0130(18) Uani 1 1 d .
H47 H 0.0927 0.6667 0.2143 0.016 Uiso 1 1 calc R
C52 C 0.13294(15) 0.0997(9) 0.1695(4) 0.023(2) Uani 1 1 d .
H52 H 0.1226 0.0789 0.1927 0.027 Uiso 1 1 calc R
C49 C 0.13233(14) 0.4883(9) 0.1826(3) 0.0123(18) Uani 1 1 d .
H49 H 0.1471 0.4966 0.1819 0.015 Uiso 1 1 calc R
C7 C 0.18395(14) 0.7258(10) 0.3092(4) 0.020(2) Uani 1 1 d .
C58 C 0.04996(14) 0.4294(10) 0.1430(4) 0.021(2) Uani 1 1 d .
H58 H 0.0535 0.4173 0.1057 0.025 Uiso 1 1 calc R
C46 C 0.08916(13) 0.4631(9) 0.1842(3) 0.0110(17) Uani 1 1 d .
C27 C 0.21951(15) 0.4760(9) 0.5053(4) 0.021(2) Uani 1 1 d .
C14 C 0.09990(14) 0.5402(11) 0.3888(4) 0.022(2) Uani 1 1 d .
H14 H 0.0983 0.6306 0.4054 0.026 Uiso 1 1 calc R
C64 C 0.00954(14) 0.2435(10) -0.0215(4) 0.022(2) Uani 1 1 d .
C70 C 0.07961(15) 0.2834(9) 0.0059(4) 0.017(2) Uani 1 1 d .
H70 H 0.0732 0.3583 0.0237 0.021 Uiso 1 1 calc R
C6 C 0.16153(15) 0.7414(10) 0.3180(4) 0.020(2) Uani 1 1 d .
C56 C 0.15086(13) 0.2625(9) 0.1172(4) 0.018(2) Uani 1 1 d .
H56 H 0.1528 0.3552 0.1032 0.021 Uiso 1 1 calc R
C32 C 0.24250(14) 0.4989(9) 0.5225(4) 0.018(2) Uani 1 1 d .
C85 C 0.05872(17) -0.1467(12) 0.0451(5) 0.038(3) Uani 1 1 d .
H85A H 0.0549 -0.1242 0.0035 0.046 Uiso 1 1 calc R
H85B H 0.0456 -0.1458 0.0621 0.046 Uiso 1 1 calc R
C19 C 0.15507(16) 0.1674(11) 0.4143(4) 0.028(2) Uani 1 1 d .
H19A H 0.1519 0.1483 0.3723 0.033 Uiso 1 1 calc R
H19B H 0.1438 0.2293 0.4247 0.033 Uiso 1 1 calc R
C62 C 0.05987(16) 0.4826(11) 0.2432(5) 0.031(2) Uani 1 1 d .
H62 H 0.0704 0.5041 0.2758 0.037 Uiso 1 1 calc R
C88 C 0.09408(15) -0.1117(11) 0.0898(4) 0.027(2) Uani 1 1 d .
H88A H 0.0971 -0.1302 0.1319 0.032 Uiso 1 1 calc R
H88B H 0.1054 -0.0504 0.0796 0.032 Uiso 1 1 calc R
C48 C 0.12144(15) 0.6025(9) 0.1986(4) 0.018(2) Uani 1 1 d .
H48 H 0.1285 0.6902 0.2079 0.022 Uiso 1 1 calc R
C57 C 0.06614(14) 0.4550(9) 0.1909(4) 0.0167(19) Uani 1 1 d .
C65 C 0.00105(17) 0.2728(10) -0.0793(5) 0.031(3) Uani 1 1 d .
H65 H -0.0136 0.2945 -0.0890 0.037 Uiso 1 1 calc R
C80 C -0.01720(15) 0.3640(11) 0.0289(5) 0.032(3) Uani 1 1 d .
H80 H -0.0173 0.4417 0.0031 0.038 Uiso 1 1 calc R
C76 C -0.00540(14) 0.1322(11) 0.0609(5) 0.028(2) Uani 1 1 d .
H76 H 0.0029 0.0501 0.0577 0.034 Uiso 1 1 calc R
C29 C 0.21736(19) 0.5065(11) 0.6089(5) 0.036(3) Uani 1 1 d .
H29 H 0.2090 0.5071 0.6385 0.043 Uiso 1 1 calc R
C41 C 0.14963(15) 0.5459(11) 0.4851(4) 0.025(2) Uani 1 1 d .
H41 H 0.1414 0.6077 0.4580 0.030 Uiso 1 1 calc R
C42 C 0.13982(16) 0.4404(11) 0.5128(4) 0.028(2) Uani 1 1 d .
H42 H 0.1249 0.4270 0.5028 0.033 Uiso 1 1 calc R
C33 C 0.25493(12) 0.4985(11) 0.4748(4) 0.023(2) Uani 1 1 d .
C71 C 0.10145(15) 0.2627(10) 0.0197(4) 0.020(2) Uani 1 1 d .
H71 H 0.1097 0.3223 0.0475 0.025 Uiso 1 1 calc R
C67 C 0.03435(15) 0.2461(10) -0.1060(4) 0.020(2) Uani 1 1 d .
H67 H 0.0429 0.2489 -0.1351 0.024 Uiso 1 1 calc R
C34 C 0.25510(18) 0.3844(12) 0.4378(5) 0.035(3) Uani 1 1 d .
H34 H 0.2464 0.3046 0.4419 0.042 Uiso 1 1 calc R
C30 C 0.23919(19) 0.5271(12) 0.6235(5) 0.041(3) Uani 1 1 d .
H30 H 0.2458 0.5425 0.6624 0.049 Uiso 1 1 calc R
C75 C -0.00479(19) 0.2454(10) 0.0228(5) 0.036(3) Uani 1 1 d .
C77 C -0.01816(16) 0.1385(13) 0.1036(5) 0.036(3) Uani 1 1 d .
H77 H -0.0187 0.0595 0.1283 0.043 Uiso 1 1 calc R
C3 C 0.11924(14) 0.7741(10) 0.3272(4) 0.018(2) Uani 1 1 d .
H3 H 0.1049 0.7885 0.3316 0.021 Uiso 1 1 calc R
C38 C 0.26797(16) 0.6121(12) 0.4674(6) 0.040(3) Uani 1 1 d .
H38 H 0.2690 0.6895 0.4937 0.048 Uiso 1 1 calc R
C44 C 0.17344(15) 0.3706(10) 0.5676(4) 0.023(2) Uani 1 1 d .
H44 H 0.1814 0.3131 0.5968 0.028 Uiso 1 1 calc R
C66 C 0.01268(16) 0.2716(12) -0.1215(4) 0.032(3) Uani 1 1 d .
H66 H 0.0064 0.2877 -0.1606 0.038 Uiso 1 1 calc R
C61 C 0.03870(14) 0.4798(12) 0.2496(4) 0.027(2) Uani 1 1 d .
H61 H 0.0349 0.4981 0.2862 0.033 Uiso 1 1 calc R
C17 C 0.10338(15) 0.2784(11) 0.3386(5) 0.029(2) Uani 1 1 d .
H17 H 0.1044 0.1882 0.3214 0.034 Uiso 1 1 calc R
C54 C 0.16094(15) 0.0194(10) 0.1215(5) 0.027(2) Uani 1 1 d .
H54 H 0.1696 -0.0548 0.1114 0.033 Uiso 1 1 calc R
C79 C -0.02958(16) 0.3698(12) 0.0726(5) 0.035(3) Uani 1 1 d .
H79 H -0.0378 0.4519 0.0763 0.042 Uiso 1 1 calc R
C16 C 0.08820(16) 0.3006(11) 0.3746(5) 0.034(3) Uani 1 1 d .
H16 H 0.0789 0.2261 0.3812 0.041 Uiso 1 1 calc R
C21 C 0.17970(19) -0.0087(11) 0.4531(5) 0.042(3) Uani 1 1 d .
H21A H 0.1841 -0.0706 0.4871 0.050 Uiso 1 1 calc R
H21B H 0.1826 -0.0574 0.4180 0.050 Uiso 1 1 calc R
C53 C 0.14526(17) -0.0086(11) 0.1547(5) 0.033(3) Uani 1 1 d .
H53 H 0.1432 -0.1026 0.1670 0.039 Uiso 1 1 calc R
C36 C 0.27908(19) 0.4988(15) 0.3870(6) 0.054(4) Uani 1 1 d .
H36 H 0.2870 0.4997 0.3564 0.065 Uiso 1 1 calc R
C87 C 0.09284(17) -0.2477(12) 0.0568(5) 0.034(3) Uani 1 1 d .
H87A H 0.1024 -0.3202 0.0777 0.041 Uiso 1 1 calc R
H87B H 0.0964 -0.2335 0.0179 0.041 Uiso 1 1 calc R
C78 C -0.02994(16) 0.2588(14) 0.1102(5) 0.041(3) Uani 1 1 d .
H78 H -0.0381 0.2642 0.1401 0.049 Uiso 1 1 calc R
C20 C 0.15629(18) 0.0337(13) 0.4472(5) 0.043(3) Uani 1 1 d .
H20A H 0.1469 -0.0394 0.4259 0.052 Uiso 1 1 calc R
H20B H 0.1523 0.0484 0.4855 0.052 Uiso 1 1 calc R
C9 C 0.20801(19) 0.7243(14) 0.2424(5) 0.045(3) Uani 1 1 d .
H9 H 0.2104 0.7335 0.2039 0.054 Uiso 1 1 calc R
C22 C 0.19043(18) 0.1314(11) 0.4608(6) 0.042(3) Uani 1 1 d .
H22A H 0.1939 0.1562 0.5023 0.050 Uiso 1 1 calc R
H22B H 0.2038 0.1294 0.4449 0.050 Uiso 1 1 calc R
C37 C 0.27936(17) 0.6150(14) 0.4231(7) 0.057(4) Uani 1 1 d .
H37 H 0.2874 0.6965 0.4172 0.069 Uiso 1 1 calc R
C12 C 0.20055(16) 0.6961(9) 0.3533(4) 0.024(2) Uani 1 1 d .
H12 H 0.1979 0.6844 0.3915 0.029 Uiso 1 1 calc R
C86 C 0.06921(18) -0.2898(11) 0.0534(5) 0.037(3) Uani 1 1 d .
H86A H 0.0643 -0.3534 0.0203 0.044 Uiso 1 1 calc R
H86B H 0.0667 -0.3358 0.0895 0.044 Uiso 1 1 calc R
C31 C 0.25096(14) 0.5243(11) 0.5784(5) 0.030(3) Uani 1 1 d .
H31 H 0.2658 0.5413 0.5877 0.036 Uiso 1 1 calc R
C10 C 0.22528(19) 0.6947(14) 0.2875(6) 0.048(3) Uani 1 1 d .
H10 H 0.2392 0.6835 0.2796 0.058 Uiso 1 1 calc R
C8 C 0.18817(18) 0.7394(13) 0.2537(4) 0.036(3) Uani 1 1 d .
H8 H 0.1769 0.7599 0.2229 0.043 Uiso 1 1 calc R
C11 C 0.22132(16) 0.6828(12) 0.3424(6) 0.042(3) Uani 1 1 d .
H11 H 0.2327 0.6654 0.3734 0.050 Uiso 1 1 calc R
C35 C 0.2673(2) 0.3831(14) 0.3957(6) 0.049(3) Uani 1 1 d .
H35 H 0.2676 0.3012 0.3724 0.059 Uiso 1 1 calc R
C26 C 0.1852(3) 0.316(3) 0.2737(7) 0.137(11) Uani 1 1 d .
H26A H 0.1842 0.4124 0.2570 0.165 Uiso 1 1 calc R
H26B H 0.1707 0.2763 0.2707 0.165 Uiso 1 1 calc R
C83 C 0.0556(3) -0.047(3) 0.2650(7) 0.115(9) Uani 1 1 d .
H83A H 0.0605 -0.1457 0.2733 0.138 Uiso 1 1 calc R
H83B H 0.0583 0.0096 0.3010 0.138 Uiso 1 1 calc R
C82 C 0.0348(3) -0.041(3) 0.2387(8) 0.140(11) Uani 1 1 d .
H82A H 0.0264 0.0142 0.2623 0.168 Uiso 1 1 calc R
H82B H 0.0288 -0.1379 0.2332 0.168 Uiso 1 1 calc R
C24 C 0.2147(4) 0.190(4) 0.2740(7) 0.205(19) Uani 1 1 d .
H24A H 0.2270 0.2379 0.2620 0.246 Uiso 1 1 calc R
H24B H 0.2169 0.0866 0.2739 0.246 Uiso 1 1 calc R
C25 C 0.1986(4) 0.223(4) 0.2432(10) 0.190(17) Uani 1 1 d .
H25A H 0.1906 0.1357 0.2296 0.229 Uiso 1 1 calc R
H25B H 0.2020 0.2729 0.2089 0.229 Uiso 1 1 calc R
C23 C 0.2119(4) 0.237(4) 0.3286(7) 0.25(2) Uani 1 1 d .
H23A H 0.2107 0.1532 0.3531 0.302 Uiso 1 1 calc R
H23B H 0.2247 0.2903 0.3464 0.302 Uiso 1 1 calc R
C84 C 0.0650(4) 0.015(4) 0.2204(11) 0.29(3) Uani 1 1 d .
H84A H 0.0724 0.1025 0.2361 0.343 Uiso 1 1 calc R
H84B H 0.0760 -0.0511 0.2114 0.343 Uiso 1 1 calc R
C81 C 0.0348(3) 0.025(4) 0.1850(12) 0.27(3) Uani 1 1 d .
H81A H 0.0266 -0.0349 0.1545 0.319 Uiso 1 1 calc R
H81B H 0.0273 0.1167 0.1849 0.319 Uiso 1 1 calc R

loop_
_atom_site_aniso_label
_atom_site_aniso_U_11
_atom_site_aniso_U_22
_atom_site_aniso_U_33
_atom_site_aniso_U_23
_atom_site_aniso_U_13
_atom_site_aniso_U_12
Fe1 0.0136(7) 0.0154(7) 0.0208(7) -0.0017(6) -0.0055(5) 0.0033(5)
Fe2 0.0089(6) 0.0124(6) 0.0201(7) 0.0025(5) 0.0020(5) -0.0022(5)
O6 0.017(3) 0.012(3) 0.031(4) 0.003(3) 0.008(3) -0.001(3)
O5 0.015(3) 0.005(3) 0.026(3) -0.002(3) 0.002(3) -0.005(2)
O1 0.015(3) 0.015(3) 0.022(3) -0.006(3) 0.002(3) -0.003(3)
O4 0.029(4) 0.018(3) 0.017(3) -0.004(3) -0.004(3) -0.002(3)
O8 0.013(3) 0.012(3) 0.049(5) -0.010(3) 0.000(3) 0.002(3)
O2 0.018(3) 0.011(3) 0.057(5) 0.015(3) -0.012(3) -0.004(3)
O7 0.032(4) 0.047(5) 0.030(4) 0.021(4) 0.012(3) -0.018(4)
O3 0.036(5) 0.064(6) 0.022(4) -0.001(4) -0.016(3) 0.022(4)
C73 0.029(6) 0.039(6) 0.031(6) 0.012(5) 0.023(5) 0.003(5)
C45 0.017(5) 0.017(4) 0.009(4) -0.007(4) 0.003(3) -0.011(4)
C18 0.017(5) 0.020(5) 0.019(5) 0.002(4) 0.002(4) 0.002(4)
C13 0.011(4) 0.022(5) 0.022(5) 0.006(4) 0.000(4) 0.006(4)
C72 0.021(5) 0.040(6) 0.035(6) 0.017(5) 0.006(5) 0.008(5)
C68 0.022(5) 0.022(5) 0.007(4) 0.002(4) -0.003(4) -0.002(4)
C60 0.019(5) 0.040(7) 0.054(8) -0.002(6) 0.006(5) 0.005(5)
C63 0.014(4) 0.013(4) 0.017(5) 0.006(4) -0.004(4) 0.003(4)
C59 0.019(5) 0.030(6) 0.025(5) -0.012(4) 0.001(4) -0.002(4)
C51 0.016(4) 0.026(5) -0.005(4) 0.003(3) -0.004(3) -0.007(4)
C15 0.018(5) 0.046(7) 0.045(7) 0.001(6) 0.011(5) -0.004(5)
C43 0.040(6) 0.021(5) 0.026(5) -0.001(4) 0.019(5) 0.002(5)
C40 0.021(5) 0.020(5) 0.016(5) -0.001(4) 0.005(4) 0.000(4)
C55 0.025(6) 0.042(7) 0.025(6) 0.011(5) -0.003(4) -0.007(5)
C5 0.028(5) 0.016(5) 0.021(5) -0.018(4) 0.002(4) 0.000(4)
C50 0.014(4) 0.017(4) 0.009(4) 0.008(4) -0.001(3) 0.005(4)
C28 0.029(6) 0.010(4) 0.035(6) -0.005(4) 0.002(5) -0.004(4)
C69 0.015(4) 0.013(4) 0.015(4) 0.008(4) 0.002(4) -0.003(3)
C39 0.036(6) 0.014(5) 0.012(4) -0.001(4) 0.009(4) -0.002(4)
C1 0.018(5) 0.010(4) 0.012(4) -0.001(3) -0.004(3) 0.011(4)
C2 0.012(4) 0.027(5) 0.003(4) -0.013(4) 0.003(3) 0.005(4)
C4 0.042(6) 0.021(5) 0.025(6) -0.001(4) 0.007(5) 0.011(5)
C74 0.036(6) 0.016(5) 0.013(5) -0.002(4) 0.013(4) -0.003(4)
C47 0.015(4) 0.008(4) 0.015(4) 0.000(3) -0.001(3) 0.003(3)
C52 0.018(5) 0.015(5) 0.037(6) 0.004(4) 0.010(4) -0.014(4)
C49 0.015(4) 0.014(4) 0.007(4) 0.006(3) -0.002(3) -0.011(3)
C7 0.015(5) 0.019(5) 0.028(5) -0.008(4) 0.007(4) -0.002(4)
C58 0.014(5) 0.034(6) 0.016(5) 0.014(4) 0.010(4) 0.015(4)
C46 0.014(4) 0.019(5) 0.000(4) -0.001(3) 0.001(3) 0.006(3)
C27 0.019(5) 0.008(4) 0.034(6) -0.004(4) -0.002(4) 0.002(4)
C14 0.019(5) 0.029(5) 0.016(5) -0.004(4) 0.000(4) 0.002(4)
C64 0.009(5) 0.019(5) 0.036(6) 0.001(4) 0.000(4) -0.007(4)
C70 0.034(6) 0.008(4) 0.014(5) 0.006(4) 0.016(4) 0.002(4)
C6 0.023(5) 0.018(5) 0.020(5) -0.016(4) 0.002(4) -0.006(4)
C56 0.010(4) 0.014(5) 0.030(5) 0.003(4) 0.004(4) -0.005(4)
C32 0.016(5) 0.016(5) 0.018(5) 0.004(4) -0.004(4) 0.002(4)
C85 0.025(6) 0.033(6) 0.053(7) -0.010(6) -0.003(5) -0.018(5)
C19 0.030(6) 0.028(5) 0.024(5) 0.001(4) 0.001(4) -0.012(5)
C62 0.022(5) 0.035(6) 0.033(6) -0.010(5) -0.002(4) 0.005(5)
C88 0.016(5) 0.032(6) 0.032(6) 0.015(5) 0.002(4) 0.000(4)
C48 0.029(5) 0.012(4) 0.011(4) 0.011(4) -0.002(4) -0.001(4)
C57 0.019(5) 0.017(5) 0.013(4) 0.004(4) -0.003(4) 0.000(4)
C65 0.030(6) 0.018(5) 0.040(6) 0.011(5) -0.008(5) 0.012(4)
C80 0.021(5) 0.027(6) 0.044(7) 0.007(5) -0.002(5) -0.016(4)
C76 0.009(5) 0.025(5) 0.047(7) -0.013(5) -0.005(4) -0.001(4)
C29 0.055(8) 0.019(5) 0.026(6) -0.003(4) -0.012(5) 0.004(5)
C41 0.025(5) 0.026(5) 0.023(5) -0.004(4) 0.004(4) 0.000(4)
C42 0.026(5) 0.025(5) 0.033(6) -0.005(5) 0.010(5) -0.008(4)
C33 -0.007(4) 0.033(6) 0.041(6) 0.005(5) -0.005(4) 0.005(4)
C71 0.028(5) 0.026(5) 0.008(4) 0.000(4) 0.005(4) -0.007(4)
C67 0.024(5) 0.018(5) 0.021(5) 0.005(4) 0.010(4) 0.005(4)
C34 0.046(7) 0.032(6) 0.034(6) 0.006(5) 0.023(5) -0.010(5)
C30 0.040(7) 0.043(7) 0.034(7) -0.017(5) -0.009(5) 0.015(6)
C75 0.045(7) 0.008(5) 0.049(8) 0.003(5) -0.004(6) 0.002(5)
C77 0.026(6) 0.040(7) 0.040(7) 0.003(5) 0.001(5) -0.004(5)
C3 0.010(4) 0.030(5) 0.015(5) -0.012(4) 0.008(4) 0.004(4)
C38 0.015(5) 0.026(6) 0.078(9) 0.008(6) 0.003(6) -0.004(4)
C44 0.025(5) 0.021(5) 0.024(5) 0.002(4) 0.001(4) 0.011(4)
C66 0.028(6) 0.041(6) 0.021(5) 0.011(5) -0.012(4) 0.013(5)
C61 0.008(5) 0.057(7) 0.021(5) 0.001(5) 0.015(4) 0.007(5)
C17 0.014(5) 0.018(5) 0.051(7) 0.001(5) -0.002(5) 0.003(4)
C54 0.020(5) 0.020(5) 0.042(6) -0.010(5) 0.003(4) 0.005(4)
C79 0.017(5) 0.036(6) 0.049(7) -0.022(6) -0.002(5) 0.001(5)
C16 0.021(5) 0.024(6) 0.054(8) 0.026(5) 0.000(5) -0.010(4)
C21 0.049(7) 0.018(5) 0.051(8) -0.007(5) -0.010(6) -0.004(5)
C53 0.032(6) 0.024(6) 0.038(6) -0.006(5) -0.004(5) 0.001(5)
C36 0.034(7) 0.062(9) 0.069(10) 0.036(8) 0.012(6) 0.022(7)
C87 0.032(6) 0.039(7) 0.031(6) -0.001(5) 0.008(5) 0.017(5)
C78 0.016(5) 0.065(9) 0.049(7) -0.017(7) 0.024(5) 0.011(6)
C20 0.038(7) 0.052(8) 0.040(7) -0.003(6) 0.011(5) -0.026(6)
C9 0.042(7) 0.062(9) 0.033(7) -0.006(6) 0.009(6) -0.010(6)
C22 0.038(7) 0.023(6) 0.058(8) -0.003(6) -0.007(6) -0.006(5)
C37 0.013(6) 0.041(8) 0.123(13) 0.029(8) 0.024(7) 0.005(5)
C12 0.030(6) 0.013(5) 0.030(6) 0.008(4) 0.005(4) -0.003(4)
C86 0.049(7) 0.019(5) 0.034(6) -0.008(5) -0.019(5) 0.000(5)
C31 0.002(4) 0.028(6) 0.054(7) -0.007(5) -0.013(4) 0.003(4)
C10 0.028(7) 0.056(8) 0.070(9) -0.006(7) 0.033(6) -0.010(6)
C8 0.041(7) 0.054(7) 0.017(5) -0.010(5) 0.016(5) -0.001(6)
C11 0.012(5) 0.038(7) 0.072(9) 0.006(6) -0.003(5) -0.002(5)
C35 0.042(7) 0.044(8) 0.061(9) 0.012(7) 0.009(6) 0.007(6)
C26 0.127(17) 0.20(3) 0.062(12) -0.056(14) -0.044(11) 0.121(18)
C83 0.080(13) 0.22(2) 0.048(10) 0.096(13) 0.003(9) -0.004(14)
C82 0.055(11) 0.28(3) 0.090(14) 0.110(18) 0.041(10) -0.003(15)
C24 0.17(2) 0.40(5) 0.030(10) -0.075(18) -0.025(12) 0.17(3)
C25 0.15(2) 0.32(4) 0.086(16) -0.12(2) -0.044(16) 0.12(3)
C23 0.20(2) 0.49(5) 0.042(10) -0.106(19) -0.040(13) 0.29(3)
C84 0.094(17) 0.59(7) 0.17(2) 0.30(4) 0.009(17) -0.05(3)
C81 0.051(12) 0.53(6) 0.23(3) 0.28(4) 0.048(16) 0.00(2)

loop_
_atom_type_symbol
_atom_type_description
_atom_type_scat_dispersion_real
_atom_type_scat_dispersion_imag
_atom_type_scat_source
C C 0.0033 0.0016 'International Tables Vol C Tables 4.2.6.8 and 6.1.1.4'
H H 0.0000 0.0000 'International Tables Vol C Tables 4.2.6.8 and 6.1.1.4'
O O 0.0106 0.0060 'International Tables Vol C Tables 4.2.6.8 and 6.1.1.4'
Fe Fe 0.3463 0.8444 'International Tables Vol C Tables 4.2.6.8 and 6.1.1.4'

loop_
_geom_angle_atom_site_label_1
_geom_angle_atom_site_label_2
_geom_angle_atom_site_label_3
_geom_angle
O4 Fe1 O1 151.6(3)
O4 Fe1 O2 99.0(3)
O1 Fe1 O2 103.9(3)
O4 Fe1 O3 102.7(3)
O1 Fe1 O3 94.5(3)
O2 Fe1 O3 88.4(3)
O6 Fe2 O5 153.3(3)
O6 Fe2 O8 98.4(3)
O5 Fe2 O8 103.7(2)
O6 Fe2 O7 100.4(3)
O5 Fe2 O7 95.2(3)
O8 Fe2 O7 88.2(3)
C63 O6 Fe2 144.6(6)
C45 O5 Fe2 139.5(6)
C1 O1 Fe1 141.0(5)
C27 O4 Fe1 145.3(6)
C85 O8 C88 109.2(7)
C85 O8 Fe2 123.4(6)
C88 O8 Fe2 126.2(6)
C19 O2 C22 108.4(7)
C19 O2 Fe1 126.9(6)
C22 O2 Fe1 123.6(6)
C81 O7 C84 100.8(14)
C81 O7 Fe2 135.5(11)
C84 O7 Fe2 122.3(10)
C23 O3 C26 102.9(11)
C23 O3 Fe1 130.3(8)
C26 O3 Fe1 126.8(9)
C72 C73 C74 120.5(10)
C72 C73 H73 119.8
C74 C73 H73 119.7
O5 C45 C46 123.1(8)
O5 C45 C50 120.0(8)
C46 C45 C50 116.8(8)
C17 C18 C13 119.9(9)
C17 C18 H18 120.0
C13 C18 H18 120.0
C14 C13 C18 118.3(9)
C14 C13 C2 120.2(8)
C18 C13 C2 121.3(8)
C71 C72 C73 118.7(9)
C71 C72 H72 120.7
C73 C72 H72 120.6
C67 C68 C63 118.5(8)
C67 C68 C69 120.8(8)
C63 C68 C69 120.6(7)
C59 C60 C61 120.7(10)
C59 C60 H60 119.6
C61 C60 H60 119.7
O6 C63 C64 121.0(8)
O6 C63 C68 121.1(7)
C64 C63 C68 117.9(8)
C60 C59 C58 120.3(9)
C60 C59 H59 119.8
C58 C59 H59 119.8
C52 C51 C56 115.6(8)
C52 C51 C50 123.0(8)
C56 C51 C50 121.4(8)
C16 C15 C14 120.8(10)
C16 C15 H15 119.6
C14 C15 H15 119.6
C42 C43 C44 119.9(9)
C42 C43 H43 120.0
C44 C43 H43 120.1
C41 C40 C39 121.8(9)
C41 C40 H40 119.1
C39 C40 H40 119.1
C54 C55 C56 121.2(10)
C54 C55 H55 119.4
C56 C55 H55 119.4
C6 C5 C4 120.0(9)
C6 C5 H5 120.0
C4 C5 H5 120.0
C49 C50 C45 120.4(8)
C49 C50 C51 116.8(8)
C45 C50 C51 122.8(8)
C29 C28 C27 121.8(10)
C29 C28 C39 119.7(10)
C27 C28 C39 118.6(8)
C74 C69 C70 118.1(8)
C74 C69 C68 120.7(8)
C70 C69 C68 121.1(8)
C40 C39 C44 117.8(9)
C40 C39 C28 121.9(8)
C44 C39 C28 120.3(8)
O1 C1 C6 121.1(8)
O1 C1 C2 120.8(8)
C6 C1 C2 118.1(8)
C3 C2 C1 117.2(8)
C3 C2 C13 121.7(8)
C1 C2 C13 121.1(8)
C3 C4 C5 119.4(9)
C3 C4 H4 120.3
C5 C4 H4 120.2
C69 C74 C73 121.0(9)
C69 C74 H74 119.5
C73 C74 H74 119.5
C48 C47 C46 120.6(8)
C48 C47 H47 119.7
C46 C47 H47 119.7
C53 C52 C51 122.3(9)
C53 C52 H52 118.8
C51 C52 H52 118.9
C48 C49 C50 120.8(8)
C48 C49 H49 119.6
C50 C49 H49 119.5
C12 C7 C8 118.5(9)
C12 C7 C6 123.3(9)
C8 C7 C6 118.2(9)
C59 C58 C57 120.4(8)
C59 C58 H58 119.7
C57 C58 H58 119.9
C47 C46 C45 121.4(8)
C47 C46 C57 117.3(7)
C45 C46 C57 121.1(8)
O4 C27 C28 123.7(8)
O4 C27 C32 121.4(9)
C28 C27 C32 114.9(8)
C15 C14 C13 120.9(10)
C15 C14 H14 119.6
C13 C14 H14 119.6
C63 C64 C65 120.4(9)
C63 C64 C75 120.4(9)
C65 C64 C75 119.3(9)
C71 C70 C69 120.7(8)
C71 C70 H70 119.7
C69 C70 H70 119.6
C5 C6 C1 120.7(8)
C5 C6 C7 118.5(9)
C1 C6 C7 120.7(8)
C55 C56 C51 121.8(9)
C55 C56 H56 119.1
C51 C56 H56 119.1
C31 C32 C27 120.3(9)
C31 C32 C33 123.9(8)
C27 C32 C33 115.7(8)
O8 C85 C86 107.0(8)
O8 C85 H85A 110.3
C86 C85 H85A 110.3
O8 C85 H85B 110.3
C86 C85 H85B 110.3
H85A C85 H85B 108.6
O2 C19 C20 106.1(8)
O2 C19 H19A 110.5
C20 C19 H19A 110.5
O2 C19 H19B 110.5
C20 C19 H19B 110.5
H19A C19 H19B 108.7
C57 C62 C61 122.2(9)
C57 C62 H62 118.9
C61 C62 H62 118.9
O8 C88 C87 106.1(8)
O8 C88 H88A 110.5
C87 C88 H88A 110.5
O8 C88 H88B 110.5
C87 C88 H88B 110.6
H88A C88 H88B 108.7
C49 C48 C47 119.7(8)
C49 C48 H48 120.1
C47 C48 H48 120.2
C62 C57 C58 117.0(8)
C62 C57 C46 121.5(8)
C58 C57 C46 121.3(8)
C66 C65 C64 123.0(9)
C66 C65 H65 118.6
C64 C65 H65 118.5
C75 C80 C79 120.7(10)
C75 C80 H80 119.6
C79 C80 H80 119.6
C75 C76 C77 120.7(10)
C75 C76 H76 119.7
C77 C76 H76 119.6
C28 C29 C30 121.6(11)
C28 C29 H29 119.2
C30 C29 H29 119.2
C40 C41 C42 118.8(9)
C40 C41 H41 120.6
C42 C41 H41 120.6
C43 C42 C41 120.9(10)
C43 C42 H42 119.6
C41 C42 H42 119.6
C34 C33 C38 116.9(10)
C34 C33 C32 122.7(9)
C38 C33 C32 120.3(10)
C72 C71 C70 121.0(9)
C72 C71 H71 119.5
C70 C71 H71 119.5
C66 C67 C68 122.4(9)
C66 C67 H67 118.8
C68 C67 H67 118.8
C35 C34 C33 122.0(11)
C35 C34 H34 119.0
C33 C34 H34 119.0
C29 C30 C31 117.3(10)
C29 C30 H30 121.4
C31 C30 H30 121.4
C80 C75 C76 117.9(11)
C80 C75 C64 120.5(9)
C76 C75 C64 121.5(9)
C78 C77 C76 120.7(11)
C78 C77 H77 119.6
C76 C77 H77 119.7
C4 C3 C2 124.3(8)
C4 C3 H3 117.8
C2 C3 H3 117.9
C37 C38 C33 121.3(12)
C37 C38 H38 119.3
C33 C38 H38 119.4
C43 C44 C39 120.7(9)
C43 C44 H44 119.7
C39 C44 H44 119.6
C65 C66 C67 117.7(9)
C65 C66 H66 121.1
C67 C66 H66 121.2
C60 C61 C62 119.1(9)
C60 C61 H61 120.5
C62 C61 H61 120.4
C18 C17 C16 120.5(9)
C18 C17 H17 119.8
C16 C17 H17 119.8
C55 C54 C53 118.9(10)
C55 C54 H54 120.5
C53 C54 H54 120.5
C78 C79 C80 121.0(10)
C78 C79 H79 119.5
C80 C79 H79 119.5
C15 C16 C17 119.6(9)
C15 C16 H16 120.2
C17 C16 H16 120.2
C22 C21 C20 101.7(9)
C22 C21 H21A 111.5
C20 C21 H21A 111.4
C22 C21 H21B 111.4
C20 C21 H21B 111.4
H21A C21 H21B 109.3
C52 C53 C54 120.1(10)
C52 C53 H53 120.0
C54 C53 H53 119.9
C35 C36 C37 119.3(13)
C35 C36 H36 120.4
C37 C36 H36 120.3
C88 C87 C86 102.1(8)
C88 C87 H87A 111.3
C86 C87 H87A 111.4
C88 C87 H87B 111.3
C86 C87 H87B 111.4
H87A C87 H87B 109.2
C79 C78 C77 118.9(10)
C79 C78 H78 120.6
C77 C78 H78 120.6
C19 C20 C21 103.4(9)
C19 C20 H20A 111.1
C21 C20 H20A 111.1
C19 C20 H20B 111.1
C21 C20 H20B 111.1
H20A C20 H20B 109.0
C8 C9 C10 120.8(11)
C8 C9 H9 119.7
C10 C9 H9 119.6
O2 C22 C21 106.7(9)
O2 C22 H22A 110.4
C21 C22 H22A 110.4
O2 C22 H22B 110.4
C21 C22 H22B 110.4
H22A C22 H22B 108.6
C38 C37 C36 119.9(12)
C38 C37 H37 120.1
C36 C37 H37 120.0
C7 C12 C11 120.8(10)
C7 C12 H12 119.6
C11 C12 H12 119.7
C85 C86 C87 100.8(8)
C85 C86 H86A 111.6
C87 C86 H86A 111.6
C85 C86 H86B 111.6
C87 C86 H86B 111.6
H86A C86 H86B 109.4
C32 C31 C30 124.1(9)
C32 C31 H31 118.0
C30 C31 H31 117.9
C11 C10 C9 118.3(11)
C11 C10 H10 120.8
C9 C10 H10 120.9
C9 C8 C7 121.4(11)
C9 C8 H8 119.3
C7 C8 H8 119.3
C10 C11 C12 120.3(11)
C10 C11 H11 119.9
C12 C11 H11 119.8
C36 C35 C34 120.3(14)
C36 C35 H35 119.8
C34 C35 H35 119.8
O3 C26 C25 105.1(14)
O3 C26 H26A 110.7
C25 C26 H26A 110.9
O3 C26 H26B 110.7
C25 C26 H26B 110.6
H26A C26 H26B 108.8
C82 C83 C84 98.8(14)
C82 C83 H83A 112.0
C84 C83 H83A 112.0
C82 C83 H83B 112.1
C84 C83 H83B 112.0
H83A C83 H83B 109.7
C83 C82 C81 105.8(14)
C83 C82 H82A 110.5
C81 C82 H82A 110.6
C83 C82 H82B 110.6
C81 C82 H82B 110.6
H82A C82 H82B 108.7
C25 C24 C23 104(2)
C25 C24 H24A 111.2
C23 C24 H24A 111.0
C25 C24 H24B 110.8
C23 C24 H24B 110.9
H24A C24 H24B 109.0
C24 C25 C26 111.5(18)
C24 C25 H25A 109.5
C26 C25 H25A 109.4
C24 C25 H25B 109.1
C26 C25 H25B 109.2
H25A C25 H25B 108.0
O3 C23 C24 115.6(16)
O3 C23 H23A 108.4
C24 C23 H23A 108.4
O3 C23 H23B 108.4
C24 C23 H23B 108.3
H23A C23 H23B 107.4
O7 C84 C83 118.5(18)
O7 C84 H84A 107.7
C83 C84 H84A 107.7
O7 C84 H84B 107.7
C83 C84 H84B 107.7
H84A C84 H84B 107.1
O7 C81 C82 115.5(18)
O7 C81 H81A 108.5
C82 C81 H81A 108.4
O7 C81 H81B 108.3
C82 C81 H81B 108.4
H81A C81 H81B 107.5

loop_
_geom_bond_atom_site_label_1
_geom_bond_atom_site_label_2
_geom_bond_distance
Fe1 O4 1.886(6)
Fe1 O1 1.892(6)
Fe1 O2 2.115(6)
Fe1 O3 2.138(8)
Fe2 O6 1.900(6)
Fe2 O5 1.909(6)
Fe2 O8 2.127(6)
Fe2 O7 2.177(6)
O6 C63 1.327(10)
O5 C45 1.315(10)
O1 C1 1.322(10)
O4 C27 1.307(11)
O8 C85 1.439(11)
O8 C88 1.441(11)
O2 C19 1.453(11)
O2 C22 1.458(12)
O7 C81 1.262(18)
O7 C84 1.29(2)
O3 C23 1.320(17)
O3 C26 1.352(16)
C73 C72 1.386(15)
C73 C74 1.405(14)
C73 H73 0.9500
C45 C46 1.413(12)
C45 C50 1.423(12)
C18 C17 1.381(13)
C18 C13 1.411(13)
C18 H18 0.9500
C13 C14 1.397(13)
C13 C2 1.466(13)
C72 C71 1.372(14)
C72 H72 0.9500
C68 C67 1.402(12)
C68 C63 1.430(12)
C68 C69 1.471(12)
C60 C59 1.368(15)
C60 C61 1.369(15)
C60 H60 0.9500
C63 C64 1.390(12)
C59 C58 1.387(13)
C59 H59 0.9500
C51 C52 1.399(12)
C51 C56 1.416(12)
C51 C50 1.481(12)
C15 C16 1.356(16)
C15 C14 1.389(14)
C15 H15 0.9500
C43 C42 1.380(14)
C43 C44 1.394(14)
C43 H43 0.9500
C40 C41 1.391(13)
C40 C39 1.400(13)
C40 H40 0.9500
C55 C54 1.360(14)
C55 C56 1.372(14)
C55 H55 0.9500
C5 C6 1.396(13)
C5 C4 1.404(14)
C5 H5 0.9500
C50 C49 1.422(12)
C28 C29 1.391(14)
C28 C27 1.447(14)
C28 C39 1.492(14)
C69 C74 1.371(12)
C69 C70 1.400(12)
C39 C44 1.412(13)
C1 C6 1.442(13)
C1 C2 1.453(12)
C2 C3 1.391(13)
C4 C3 1.367(14)
C4 H4 0.9500
C74 H74 0.9500
C47 C48 1.389(12)
C47 C46 1.401(12)
C47 H47 0.9500
C52 C53 1.372(14)
C52 H52 0.9500
C49 C48 1.371(13)
C49 H49 0.9500
C7 C12 1.379(13)
C7 C8 1.383(13)
C7 C6 1.494(13)
C58 C57 1.412(12)
C58 H58 0.9500
C46 C57 1.512(12)
C27 C32 1.473(12)
C14 H14 0.9500
C64 C65 1.400(14)
C64 C75 1.504(15)
C70 C71 1.393(13)
C70 H70 0.9500
C56 H56 0.9500
C32 C31 1.352(13)
C32 C33 1.486(13)
C85 C86 1.505(15)
C85 H85A 0.9900
C85 H85B 0.9900
C19 C20 1.474(15)
C19 H19A 0.9900
C19 H19B 0.9900
C62 C57 1.382(13)
C62 C61 1.391(13)
C62 H62 0.9500
C88 C87 1.494(15)
C88 H88A 0.9900
C88 H88B 0.9900
C48 H48 0.9500
C65 C66 1.341(15)
C65 H65 0.9500
C80 C75 1.394(15)
C80 C79 1.405(15)
C80 H80 0.9500
C76 C75 1.397(15)
C76 C77 1.402(15)
C76 H76 0.9500
C29 C30 1.395(16)
C29 H29 0.9500
C41 C42 1.397(14)
C41 H41 0.9500
C42 H42 0.9500
C33 C34 1.384(15)
C33 C38 1.388(14)
C71 H71 0.9500
C67 C66 1.393(13)
C67 H67 0.9500
C34 C35 1.364(16)
C34 H34 0.9500
C30 C31 1.404(16)
C30 H30 0.9500
C77 C78 1.386(16)
C77 H77 0.9500
C3 H3 0.9500
C38 C37 1.373(18)
C38 H38 0.9500
C44 H44 0.9500
C66 H66 0.9500
C61 H61 0.9500
C17 C16 1.411(15)
C17 H17 0.9500
C54 C53 1.400(15)
C54 H54 0.9500
C79 C78 1.373(17)
C79 H79 0.9500
C16 H16 0.9500
C21 C22 1.486(14)
C21 C20 1.535(16)
C21 H21A 0.9900
C21 H21B 0.9900
C53 H53 0.9500
C36 C35 1.362(18)
C36 C37 1.39(2)
C36 H36 0.9500
C87 C86 1.554(15)
C87 H87A 0.9900
C87 H87B 0.9900
C78 H78 0.9500
C20 H20A 0.9900
C20 H20B 0.9900
C9 C8 1.350(16)
C9 C10 1.420(18)
C9 H9 0.9500
C22 H22A 0.9900
C22 H22B 0.9900
C37 H37 0.9500
C12 C11 1.404(14)
C12 H12 0.9500
C86 H86A 0.9900
C86 H86B 0.9900
C31 H31 0.9500
C10 C11 1.361(17)
C10 H10 0.9500
C8 H8 0.9500
C11 H11 0.9500
C35 H35 0.9500
C26 C25 1.50(2)
C26 H26A 0.9900
C26 H26B 0.9900
C83 C82 1.37(2)
C83 C84 1.42(2)
C83 H83A 0.9900
C83 H83B 0.9900
C82 C81 1.41(2)
C82 H82A 0.9900
C82 H82B 0.9900
C24 C25 1.19(3)
C24 C23 1.40(2)
C24 H24A 0.9900
C24 H24B 0.9900
C25 H25A 0.9900
C25 H25B 0.9900
C23 H23A 0.9900
C23 H23B 0.9900
C84 H84A 0.9900
C84 H84B 0.9900
C81 H81A 0.9900
C81 H81B 0.9900
